data_7041770
loop_
_publ_author_name
'Horstmann, Jan'
'Niemann, Mark'
'Berthold, Katar\'ina'
'Mix, Andreas'
'Neumann, Beate'
'Stammler, Hans-Georg'
'Mitzel, Norbert W.'

_publ_section_title
;
 Fluoride complexation by bidentate silicon Lewis acids.
;
_journal_issue 6
_journal_name_full 'Dalton transactions (Cambridge, England : 2003)'
_journal_page_first 1898
_journal_page_last 1913
_journal_paper_doi 10.1039/c6dt04608h
_journal_volume 46
_journal_year 2017
_chemical_formula_moiety 'C28 H42 F7 K O6 Si3'
_chemical_formula_sum 'C28 H42 F7 K O6 Si3'
_chemical_formula_weight 730.98
_chemical_name_systematic
;
 ?
;
_space_group_crystal_system monoclinic
_space_group_IT_number 4
_space_group_name_Hall 'P 2yb'
_space_group_name_H-M_alt 'P 1 21 1'
_symmetry_space_group_name_Hall 'P 2yb'
_symmetry_space_group_name_H-M 'P 1 21 1'
_atom_sites_solution_hydrogens geom
_atom_sites_solution_primary direct
_audit_creation_date 2016-01-13
_audit_creation_method
;
  Olex2 1.2-ac2
  (compiled 2012.03.27 svn.r2268, GUI svn.r4156)
;
_audit_update_record
;
2016-12-01 deposited with the CCDC.
2017-01-12 downloaded from the CCDC.
;
_cell_angle_alpha 90
_cell_angle_beta 99.8129(18)
_cell_angle_gamma 90
_cell_formula_units_Z 2
_cell_length_a 9.62226(18)
_cell_length_b 14.66422(19)
_cell_length_c 12.5895(2)
_cell_measurement_reflns_used 19340
_cell_measurement_temperature 100.00(10)
_cell_measurement_theta_max 76.1470
_cell_measurement_theta_min 3.5410
_cell_volume 1750.43(5)
_computing_cell_refinement 'CrysAlisPro 1.171.38.41 (Rigaku OD, 2015)'
_computing_data_collection 'CrysAlisPro 1.171.38.41 (Rigaku OD, 2015)'
_computing_data_reduction 'CrysAlisPro 1.171.38.41 (Rigaku OD, 2015)'
_computing_molecular_graphics
;
O. V. Dolomanov, L. J. Bourhis, R. J. Gildea, J. A. K. Howard and H. Puschmann,
OLEX2: a complete structure solution, refinement and analysis program.
J. Appl. Cryst. (2009). 42, 339-341.
;
_computing_publication_material
;
O. V. Dolomanov, L. J. Bourhis, R. J. Gildea, J. A. K. Howard and H. Puschmann,
OLEX2: a complete structure solution, refinement and analysis program.
J. Appl. Cryst. (2009). 42, 339-341.
;
_computing_structure_refinement
;
SHELXL, G.M. Sheldrick, Acta Cryst.
(2008). A64, 112-122
;
_computing_structure_solution 'ShelXT (Sheldrick, 2015)'
_diffrn_ambient_environment N~2~
_diffrn_ambient_temperature 100.00(10)
_diffrn_detector 'CCD plate'
_diffrn_detector_area_resol_mean 5.3114
_diffrn_detector_type Atlas
_diffrn_measured_fraction_theta_full 1.0000
_diffrn_measured_fraction_theta_max 0.9865
_diffrn_measurement_details
;
List of Runs (angles in degrees, time in seconds):

  # Type    Start    End  Width  t~exp~   \w     \q     \k     \f   Frames
#--------------------------------------------------------------------------
  1  \w    -52.00  29.00   1.00    4.00    --  -38.50  57.00 -30.00   81
  2  \w    -45.00 -16.00   1.00    4.00    --  -38.50 -57.00-180.00   29
  3  \w     24.00  91.00   1.00    4.00    --   43.45-125.00 -60.00   67
  4  \w     44.00 139.00   1.00   16.00    --  111.00 -77.00 -30.00   95
  5  \w    116.00 141.00   1.00   16.00    --  111.00 -77.00   0.00   25
  6  \w     94.00 122.00   1.00   16.00    --  111.00-125.00 120.00   28
  7  \w     52.00 137.00   1.00   16.00    --  111.00 -61.00 150.00   85
  8  \w     89.00 117.00   1.00   16.00    --  111.00  45.00 120.00   28
  9  \w    116.00 176.00   1.00   16.00    --  111.00  72.00 159.40   60
 10  \w    116.00 173.00   1.00   16.00    --  111.00  77.00  90.00   57
 11  \w    135.00 175.00   1.00   16.00    --  111.00  55.00   9.65   40
 12  \w    146.00 173.00   1.00   16.00    --  111.00  59.00 -44.28   27
 13  \w    120.00 178.00   1.00   16.00    --  111.00  77.00 -90.00   58
 14  \w    139.00 176.00   1.00   16.00    --  111.00  77.00-180.00   37
 15  \w    114.00 176.00   1.00   16.00    --  111.00  77.00 -60.00   62
 16  \w    117.00 176.00   1.00   16.00    --  111.00  64.00 -14.47   59
 17  \w    110.00 173.00   1.00   16.00    --  111.00  77.00-120.00   63
 18  \w     88.00 114.00   1.00   16.00    --  111.00  54.00-105.06   26
 19  \w     86.00 119.00   1.00   16.00    --  111.00  56.00 -68.14   33
 20  \w     85.00 112.00   1.00   16.00    --  111.00  68.00   1.81   27
 21  \w     85.00 117.00   1.00   16.00    --  111.00  59.00 -44.28   32
 22  \w     82.00 107.00   1.00   16.00    --  111.00  77.00   0.00   25
 23  \w     85.00 112.00   1.00   16.00    --  111.00  61.00  30.00   27
 24  \w     85.00 114.00   1.00   16.00    --  111.00  61.00  60.00   29
 25  \w     87.00 133.00   1.00   16.00    --  111.00  55.00   9.65   46
 26  \w     86.00 115.00   1.00   16.00    --  111.00  55.00 -53.00   29
 27  \w     85.00 112.00   1.00   16.00    --  111.00  61.00-120.00   27
 28  \w     86.00 175.00   1.00   16.00    --  111.00  61.00-150.00   89
 29  \w     85.00 117.00   1.00   16.00    --  111.00  61.00-180.00   32
 30  \w     81.00 108.00   1.00   16.00    --  111.00  77.00-120.00   27
 31  \w     86.00 113.00   1.00   16.00    --  111.00  61.00 -90.00   27
 32  \w     85.00 111.00   1.00   16.00    --  111.00  61.00 -30.00   26
 33  \w     83.00 110.00   1.00   16.00    --  111.00  77.00 -60.00   27
 34  \w     84.00 110.00   1.00   16.00    --  111.00  64.00 -14.47   26
 35  \w     81.00 167.00   1.00   16.00    --  111.00  77.00  30.00   86
 36  \w    117.00 178.00   1.00   16.00    --  111.00  77.00 120.00   61
 37  \w     81.00 177.00   1.00   16.00    --  111.00  77.00  60.00   96
 38  \w     85.00 111.00   1.00   16.00    --  111.00  61.00  90.00   26
 39  \w     85.00 112.00   1.00   16.00    --  111.00  61.00 120.00   27
 40  \w     84.00 113.00   1.00   16.00    --  111.00  67.00 151.65   29
 41  \w     85.00 112.00   1.00   16.00    --  111.00  61.00 150.00   27
 42  \w     81.00 107.00   1.00   16.00    --  111.00  77.00  90.00   26
 43  \w     81.00 107.00   1.00   16.00    --  111.00  77.00 120.00   26
 44  \w     82.00 112.00   1.00   16.00    --  111.00  72.00 159.40   30
 45  \w     16.00  80.00   1.00    4.00    --   43.45  77.00 120.00   64
 46  \w     13.00  81.00   1.00    4.00    --   43.45  77.00  60.00   68
 47  \w     15.00 110.00   1.00    4.00    --   43.45  77.00 -30.00   95
 48  \w     82.00 109.00   1.00    4.00    --   43.45  77.00-120.00   27
 49  \w     71.00 115.00   1.00    4.00    --   43.45  77.00-150.00   44
 50  \w     81.00 108.00   1.00   16.00    --  111.00  77.00-180.00   27
 51  \w     81.00 107.00   1.00   16.00    --  111.00  77.00-150.00   26
 52  \w     81.00 108.00   1.00   16.00    --  111.00  77.00 -90.00   27
 53  \w     25.00  89.00   1.00    4.00    --   43.45  38.00-150.00   64
 54  \w     21.00  69.00   1.00    4.00    --   43.45  77.00-120.00   48
 55  \w     18.00  61.00   1.00    4.00    --   43.45  57.00 -60.00   43
 56  \w     13.00  60.00   1.00    4.00    --   43.45  77.00-150.00   47
 57  \w     44.00  84.00   1.00   16.00    --  111.00 -77.00   0.00   40
 58  \w     68.00 122.00   1.00   16.00    --  111.00-125.00 -30.00   54
 59  \w     51.00  78.00   1.00   16.00    --  111.00-125.00 120.00   27
 60  \w     50.00 108.00   1.00   16.00    --  111.00 -94.00 150.00   58
 61  \w      1.00  67.00   1.00    4.00    --   43.45 -99.00  90.00   66
 62  \w    -64.00  29.00   1.00    4.00    --  -38.50  57.00 150.00   93
 63  \w   -107.00 -78.00   1.00    4.00    --  -38.50 -57.00-180.00   29
 64  \w   -116.00 -12.00   1.00    4.00    --  -38.50 -19.00   0.00  104
;
_diffrn_measurement_device 'four-circle diffractometer'
_diffrn_measurement_device_type 'SuperNova, Dual, Cu at zero, Atlas'
_diffrn_measurement_method '\w scans'
_diffrn_orient_matrix_type 'CrysAlisPro convention (1999,Acta A55,543-557)'
_diffrn_orient_matrix_UB_11 -0.0181333000
_diffrn_orient_matrix_UB_12 -0.0399834000
_diffrn_orient_matrix_UB_13 0.1100086000
_diffrn_orient_matrix_UB_21 -0.0776872000
_diffrn_orient_matrix_UB_22 -0.0828828000
_diffrn_orient_matrix_UB_23 -0.0573678000
_diffrn_orient_matrix_UB_31 0.1414610000
_diffrn_orient_matrix_UB_32 -0.0506412000
_diffrn_orient_matrix_UB_33 0.0068515000
_diffrn_radiation_monochromator mirror
_diffrn_radiation_probe x-ray
_diffrn_radiation_type 'Cu K\a'
_diffrn_radiation_wavelength 1.54184
_diffrn_reflns_av_R_equivalents 0.0369
_diffrn_reflns_av_unetI/netI 0.0247
_diffrn_reflns_Laue_measured_fraction_full 1.000
_diffrn_reflns_Laue_measured_fraction_max 1.000
_diffrn_reflns_limit_h_max 11
_diffrn_reflns_limit_h_min -11
_diffrn_reflns_limit_k_max 18
_diffrn_reflns_limit_k_min -18
_diffrn_reflns_limit_l_max 15
_diffrn_reflns_limit_l_min -15
_diffrn_reflns_number 31114
_diffrn_reflns_point_group_measured_fraction_full 1.000
_diffrn_reflns_point_group_measured_fraction_max 1.000
_diffrn_reflns_theta_full 67.684
_diffrn_reflns_theta_max 72.000
_diffrn_reflns_theta_min 3.563
_diffrn_source 'micro-focus sealed X-ray tube'
_diffrn_source_type 'SuperNova (Cu) X-ray Source'
_exptl_absorpt_coefficient_mu 2.990
_exptl_absorpt_correction_T_max 0.915
_exptl_absorpt_correction_T_min 0.619
_exptl_absorpt_correction_type gaussian
_exptl_absorpt_process_details
;
CrysAlisPro 1.171.38.41 (Rigaku Oxford Diffraction, 2015)
Numerical absorption correction based on gaussian integration over
            a multifaceted crystal model
Empirical absorption correction using spherical harmonics,
 implemented in SCALE3 ABSPACK scaling algorithm.
;
_exptl_crystal_colour 'clear colourless'
_exptl_crystal_colour_lustre clear
_exptl_crystal_colour_primary colourless
_exptl_crystal_density_diffrn 1.387
_exptl_crystal_description fragment
_exptl_crystal_F_000 764.0
_exptl_crystal_size_max 0.258
_exptl_crystal_size_mid 0.117
_exptl_crystal_size_min 0.036
_refine_diff_density_max 0.499
_refine_diff_density_min -0.289
_refine_diff_density_rms 0.062
_refine_ls_abs_structure_details
;
 Flack x determined using 3071 quotients [(I+)-(I-)]/[(I+)+(I-)]
 (Parsons, Flack and Wagner, Acta Cryst. B69 (2013) 249-259).
;
_refine_ls_abs_structure_Flack -0.001(7)
_refine_ls_extinction_method none
_refine_ls_goodness_of_fit_ref 1.032
_refine_ls_hydrogen_treatment constr
_refine_ls_matrix_type full
_refine_ls_number_parameters 443
_refine_ls_number_reflns 6885
_refine_ls_number_restraints 7
_refine_ls_restrained_S_all 1.034
_refine_ls_R_factor_all 0.0476
_refine_ls_R_factor_gt 0.0466
_refine_ls_shift/su_max 0.000
_refine_ls_shift/su_mean 0.000
_refine_ls_structure_factor_coef Fsqd
_refine_ls_weighting_details 'w=1/[\s^2^(Fo^2^)+(0.0914P)^2^+0.3797P] where P=(Fo^2^+2Fc^2^)/3'
_refine_ls_weighting_scheme calc
_refine_ls_wR_factor_gt 0.1284
_refine_ls_wR_factor_ref 0.1299
_reflns_Friedel_coverage 0.921
_reflns_Friedel_fraction_full 1.000
_reflns_Friedel_fraction_max 0.999
_reflns_number_gt 6665
_reflns_number_total 6885
_reflns_threshold_expression 'I > 2\s(I)'
_cod_data_source_file c6dt04608h2.cif
_cod_data_source_block horst43
_cod_depositor_comments 'Adding full bibliography for 7041769--7041777.cif.'
_cod_database_code 7041770
_chemical_oxdiff_formula 'C33 H33 F6 Si3 K1 O1 '
_reflns_odcompleteness_completeness 100.00
_reflns_odcompleteness_iscentric 1
_reflns_odcompleteness_theta 66.97
_olex2_date_sample_data_collection 2016-01-05
_olex2_submission_special_instructions 'No special instructions were received'
_oxdiff_exptl_absorpt_empirical_details
;
Empirical correction (ABSPACK) includes:
- Absorption correction using spherical harmonics
- Frame scaling
- Detector area scaling
;
_oxdiff_exptl_absorpt_empirical_full_max 1.372
_oxdiff_exptl_absorpt_empirical_full_min 0.608
_shelx_space_group_comment
;
The symmetry employed for this shelxl refinement is uniquely defined
by the following loop, which should always be used as a source of
symmetry information in preference to the above space-group names.
They are only intended as comments.
;
_shelxl_version_number 2014-3

loop_
_space_group_symop_operation_xyz
'x, y, z'
'-x, y+1/2, -z'

loop_
_atom_site_label
_atom_site_type_symbol
_atom_site_fract_x
_atom_site_fract_y
_atom_site_fract_z
_atom_site_U_iso_or_equiv
_atom_site_adp_type
_atom_site_occupancy
_atom_site_site_symmetry_order
_atom_site_calc_flag
_atom_site_refinement_flags_posn
_atom_site_refinement_flags_adp
_atom_site_refinement_flags_occupancy
_atom_site_disorder_assembly
_atom_site_disorder_group
Si1 Si 0.8659(2) 0.55671(13) 0.50926(13) 0.0418(4) Uani 0.832(4) 1 d . . P A 1
Si2 Si 0.61916(16) 0.43707(10) 0.19022(14) 0.0399(3) Uani 0.832(4) 1 d D . P A 1
Si3 Si 0.98730(17) 0.34439(11) 0.76879(15) 0.0464(4) Uani 0.832(4) 1 d D . P A 1
F1 F 0.6661(4) 0.4367(3) 0.0726(3) 0.0691(9) Uani 0.832(4) 1 d . . P A 1
F2 F 0.4979(5) 0.5174(3) 0.1392(4) 0.0593(11) Uani 0.832(4) 1 d . . P A 1
F3 F 0.4913(5) 0.3665(3) 0.1988(5) 0.0623(12) Uani 0.832(4) 1 d D . P A 1
F4 F 0.7382(4) 0.3560(2) 0.2309(3) 0.0660(10) Uani 0.832(4) 1 d . . P A 1
F5 F 1.0562(5) 0.2478(3) 0.7651(4) 0.0647(10) Uani 0.832(4) 1 d D . P A 1
F6 F 0.8465(6) 0.3327(5) 0.8098(6) 0.116(2) Uani 0.832(4) 1 d D . P A 1
F7 F 1.0800(6) 0.4014(4) 0.8558(4) 0.0856(16) Uani 0.832(4) 1 d D . P A 1
C1 C 0.7637(6) 0.4761(3) 0.4094(4) 0.0450(10) Uani 0.832(4) 1 d . . P A 1
H1A H 0.8264 0.4250 0.3974 0.054 Uiso 0.832(4) 1 calc R U P A 1
H1B H 0.6853 0.4502 0.4416 0.054 Uiso 0.832(4) 1 calc R U P A 1
C2 C 0.7022(5) 0.5174(3) 0.3002(4) 0.0423(10) Uani 0.832(4) 1 d . . P A 1
H2A H 0.7786 0.5510 0.2735 0.051 Uiso 0.832(4) 1 calc R U P A 1
H2B H 0.6300 0.5627 0.3119 0.051 Uiso 0.832(4) 1 calc R U P A 1
C3 C 0.8975(7) 0.4957(4) 0.6439(5) 0.0492(13) Uani 0.832(4) 1 d . . P A 1
H3A H 0.9583 0.5341 0.6975 0.059 Uiso 0.832(4) 1 calc R U P A 1
H3B H 0.8062 0.4875 0.6690 0.059 Uiso 0.832(4) 1 calc R U P A 1
C4 C 0.9675(8) 0.4023(4) 0.6383(5) 0.0585(14) Uani 0.832(4) 1 d D . P A 1
H4A H 1.0614 0.4103 0.6173 0.070 Uiso 0.832(4) 1 calc R U P A 1
H4B H 0.9093 0.3644 0.5826 0.070 Uiso 0.832(4) 1 calc R U P A 1
C5 C 1.0412(3) 0.5881(3) 0.4727(3) 0.0474(11) Uani 0.832(4) 1 d DG . P A 1
C6 C 1.1018(4) 0.5359(3) 0.4005(3) 0.0581(14) Uani 0.832(4) 1 d G . P A 1
H6 H 1.0537 0.4840 0.3674 0.070 Uiso 0.832(4) 1 calc R U P A 1
C7 C 1.2329(5) 0.5598(3) 0.3767(4) 0.0686(17) Uani 0.832(4) 1 d G . P A 1
H7 H 1.2744 0.5242 0.3273 0.082 Uiso 0.832(4) 1 calc R U P A 1
C8 C 1.3033(4) 0.6358(3) 0.4251(4) 0.071(2) Uani 0.832(4) 1 d G . P A 1
H8 H 1.3929 0.6522 0.4088 0.086 Uiso 0.832(4) 1 calc R U P A 1
C9 C 1.2427(4) 0.6880(3) 0.4973(4) 0.0679(17) Uani 0.832(4) 1 d G . P A 1
H9 H 1.2908 0.7399 0.5304 0.081 Uiso 0.832(4) 1 calc R U P A 1
C10 C 1.1116(4) 0.6641(3) 0.5211(3) 0.0550(13) Uani 0.832(4) 1 d G . P A 1
H10 H 1.0701 0.6997 0.5705 0.066 Uiso 0.832(4) 1 calc R U P A 1
C11 C 0.7612(4) 0.6646(2) 0.5205(3) 0.0474(12) Uani 0.832(4) 1 d G . P A 1
C12 C 0.7660(5) 0.7358(3) 0.4482(3) 0.0595(14) Uani 0.832(4) 1 d G . P A 1
H12 H 0.8216 0.7302 0.3930 0.071 Uiso 0.832(4) 1 calc R U P A 1
C13 C 0.6894(5) 0.8150(3) 0.4567(3) 0.0726(17) Uani 0.832(4) 1 d G . P A 1
H13 H 0.6927 0.8636 0.4073 0.087 Uiso 0.832(4) 1 calc R U P A 1
C14 C 0.6082(5) 0.8232(2) 0.5375(4) 0.0614(15) Uani 0.832(4) 1 d G . P A 1
H14 H 0.5558 0.8774 0.5433 0.074 Uiso 0.832(4) 1 calc R U P A 1
C15 C 0.6034(6) 0.7521(3) 0.6098(3) 0.0651(16) Uani 0.832(4) 1 d G . P A 1
H15 H 0.5478 0.7576 0.6650 0.078 Uiso 0.832(4) 1 calc R U P A 1
C16 C 0.6799(5) 0.6728(3) 0.6013(3) 0.0616(14) Uani 0.832(4) 1 d G . P A 1
H16 H 0.6767 0.6242 0.6507 0.074 Uiso 0.832(4) 1 calc R U P A 1
Si1B Si 0.8979(12) 0.5864(7) 0.4854(9) 0.053(2) Uani 0.168(4) 1 d . . P A 2
Si2B Si 0.6022(10) 0.4272(7) 0.2244(7) 0.0399(3) Uani 0.168(4) 1 d D . P A 2
Si3B Si 0.9808(11) 0.3591(7) 0.7330(8) 0.0464(4) Uani 0.168(4) 1 d D . P A 2
F1B F 0.691(2) 0.4484(15) 0.1272(18) 0.0691(9) Uani 0.168(4) 1 d . . P A 2
F2B F 0.484(3) 0.5014(17) 0.172(2) 0.0593(11) Uani 0.168(4) 1 d . . P A 2
F3B F 0.454(3) 0.383(2) 0.207(3) 0.0623(12) Uani 0.168(4) 1 d D . P A 2
F4B F 0.677(2) 0.3371(11) 0.2795(18) 0.0660(10) Uani 0.168(4) 1 d . . P A 2
F5B F 0.999(3) 0.2525(17) 0.764(2) 0.0647(10) Uani 0.168(4) 1 d D . P A 2
F6B F 0.836(3) 0.351(3) 0.772(4) 0.116(2) Uani 0.168(4) 1 d D . P A 2
F7B F 1.117(4) 0.394(2) 0.818(2) 0.0856(16) Uani 0.168(4) 1 d D . P A 2
C1B C 0.812(3) 0.5259(16) 0.3620(19) 0.0450(10) Uani 0.168(4) 1 d . . P A 2
H1BA H 0.8184 0.5657 0.2996 0.054 Uiso 0.168(4) 1 calc R U P A 2
H1BB H 0.8683 0.4706 0.3540 0.054 Uiso 0.168(4) 1 calc R U P A 2
C2B C 0.657(3) 0.4963(16) 0.354(2) 0.0423(10) Uani 0.168(4) 1 d . . P A 2
H2BA H 0.5957 0.5508 0.3526 0.051 Uiso 0.168(4) 1 calc R U P A 2
H2BB H 0.6455 0.4588 0.4171 0.051 Uiso 0.168(4) 1 calc R U P A 2
C3B C 0.896(4) 0.511(3) 0.609(3) 0.0492(13) Uani 0.168(4) 1 d . . P A 2
H3BA H 0.9484 0.5469 0.6699 0.059 Uiso 0.168(4) 1 calc R U P A 2
H3BB H 0.7965 0.5117 0.6199 0.059 Uiso 0.168(4) 1 calc R U P A 2
C4B C 0.934(4) 0.434(2) 0.630(3) 0.0585(14) Uani 0.168(4) 1 d D . P A 2
H4BA H 1.0157 0.4292 0.5919 0.070 Uiso 0.168(4) 1 calc R U P A 2
H4BB H 0.8581 0.3990 0.5834 0.070 Uiso 0.168(4) 1 calc R U P A 2
C5B C 1.084(2) 0.6161(16) 0.4784(19) 0.0474(11) Uani 0.168(4) 1 d DG . P A 2
C6B C 1.149(3) 0.5661(16) 0.407(2) 0.0581(14) Uani 0.168(4) 1 d G . P A 2
H6B H 1.1003 0.5165 0.3682 0.070 Uiso 0.168(4) 1 calc R U P A 2
C7B C 1.284(3) 0.589(2) 0.391(2) 0.0686(17) Uani 0.168(4) 1 d G . P A 2
H7B H 1.3282 0.5546 0.3419 0.082 Uiso 0.168(4) 1 calc R U P A 2
C8B C 1.355(2) 0.661(2) 0.447(2) 0.071(2) Uani 0.168(4) 1 d G . P A 2
H8B H 1.4472 0.6768 0.4364 0.086 Uiso 0.168(4) 1 calc R U P A 2
C9B C 1.290(3) 0.7113(17) 0.519(2) 0.0679(17) Uani 0.168(4) 1 d G . P A 2
H9B H 1.3385 0.7609 0.5573 0.081 Uiso 0.168(4) 1 calc R U P A 2
C10B C 1.155(2) 0.6887(16) 0.5345(19) 0.0550(13) Uani 0.168(4) 1 d G . P A 2
H10B H 1.1107 0.7228 0.5836 0.066 Uiso 0.168(4) 1 calc R U P A 2
C11B C 0.797(2) 0.6884(13) 0.517(2) 0.0474(12) Uani 0.168(4) 1 d G . P A 2
C12B C 0.828(2) 0.7635(16) 0.4575(19) 0.0595(14) Uani 0.168(4) 1 d G . P A 2
H12B H 0.8999 0.7595 0.4143 0.071 Uiso 0.168(4) 1 calc R U P A 2
C13B C 0.754(3) 0.8445(14) 0.462(2) 0.0726(17) Uani 0.168(4) 1 d G . P A 2
H13B H 0.7755 0.8959 0.4212 0.087 Uiso 0.168(4) 1 calc R U P A 2
C14B C 0.649(3) 0.8504(15) 0.525(2) 0.0651(16) Uani 0.168(4) 1 d G . P A 2
H14B H 0.5989 0.9058 0.5275 0.078 Uiso 0.168(4) 1 calc R U P A 2
C15B C 0.618(3) 0.7752(19) 0.584(2) 0.0614(15) Uani 0.168(4) 1 d G . P A 2
H15B H 0.5467 0.7792 0.6270 0.074 Uiso 0.168(4) 1 calc R U P A 2
C16B C 0.692(3) 0.6942(16) 0.580(2) 0.0616(14) Uani 0.168(4) 1 d G . P A 2
H16B H 0.6711 0.6429 0.6201 0.074 Uiso 0.168(4) 1 calc R U P A 2
K1 K 0.32184(8) 0.43327(5) -0.00948(7) 0.0429(2) Uani 1 1 d . . . . .
O1 O 0.3778(4) 0.57169(19) -0.1556(3) 0.0562(8) Uani 1 1 d . . . . .
O2 O 0.1623(3) 0.6016(2) -0.0330(3) 0.0522(7) Uani 1 1 d . . . . .
O3 O 0.1058(3) 0.4618(2) 0.1106(3) 0.0526(7) Uani 1 1 d . . . . .
O4 O 0.1728(3) 0.27863(19) 0.0620(3) 0.0474(6) Uani 1 1 d . . . . .
O5 O 0.3940(3) 0.25220(18) -0.0548(3) 0.0474(6) Uani 1 1 d . . . . .
O6 O 0.4374(4) 0.3918(2) -0.2010(3) 0.0540(7) Uani 1 1 d . . . . .
C17 C 0.2900(6) 0.6510(3) -0.1669(5) 0.0619(12) Uani 1 1 d . . . . .
H17A H 0.2041 0.6397 -0.2208 0.074 Uiso 1 1 calc R U . . .
H17B H 0.3413 0.7032 -0.1918 0.074 Uiso 1 1 calc R U . . .
C18 C 0.2509(6) 0.6719(3) -0.0609(5) 0.0612(12) Uani 1 1 d . . . . .
H18A H 0.3369 0.6763 -0.0054 0.073 Uiso 1 1 calc R U . . .
H18B H 0.2010 0.7311 -0.0642 0.073 Uiso 1 1 calc R U . . .
C19 C 0.1134(6) 0.6186(3) 0.0658(4) 0.0613(12) Uani 1 1 d . . . . .
H19A H 0.0598 0.6765 0.0608 0.074 Uiso 1 1 calc R U . . .
H19B H 0.1948 0.6241 0.1253 0.074 Uiso 1 1 calc R U . . .
C20 C 0.0209(5) 0.5415(3) 0.0882(4) 0.0598(11) Uani 1 1 d . . . . .
H20A H -0.0248 0.5565 0.1507 0.072 Uiso 1 1 calc R U . . .
H20B H -0.0537 0.5309 0.0249 0.072 Uiso 1 1 calc R U . . .
C21 C 0.0230(5) 0.3846(3) 0.1300(4) 0.0562(10) Uani 1 1 d . . . . .
H21A H -0.0484 0.3716 0.0654 0.067 Uiso 1 1 calc R U . . .
H21B H -0.0269 0.3975 0.1910 0.067 Uiso 1 1 calc R U . . .
C22 C 0.1181(5) 0.3042(4) 0.1560(4) 0.0559(10) Uani 1 1 d . . . . .
H22A H 0.1965 0.3199 0.2148 0.067 Uiso 1 1 calc R U . . .
H22B H 0.0649 0.2527 0.1803 0.067 Uiso 1 1 calc R U . . .
C23 C 0.2674(5) 0.2036(3) 0.0821(4) 0.0503(9) Uani 1 1 d . . . . .
H23A H 0.2195 0.1511 0.1097 0.060 Uiso 1 1 calc R U . . .
H23B H 0.3497 0.2206 0.1370 0.060 Uiso 1 1 calc R U . . .
C24 C 0.3149(5) 0.1784(3) -0.0213(4) 0.0503(10) Uani 1 1 d . . . . .
H24A H 0.3742 0.1229 -0.0106 0.060 Uiso 1 1 calc R U . . .
H24B H 0.2321 0.1654 -0.0774 0.060 Uiso 1 1 calc R U . . .
C25 C 0.4322(5) 0.2351(3) -0.1565(4) 0.0538(10) Uani 1 1 d . . . . .
H25A H 0.3463 0.2297 -0.2120 0.065 Uiso 1 1 calc R U . . .
H25B H 0.4850 0.1770 -0.1544 0.065 Uiso 1 1 calc R U . . .
C26 C 0.5219(5) 0.3119(3) -0.1846(4) 0.0575(11) Uani 1 1 d . . . . .
H26A H 0.6024 0.3219 -0.1254 0.069 Uiso 1 1 calc R U . . .
H26B H 0.5596 0.2971 -0.2509 0.069 Uiso 1 1 calc R U . . .
C27 C 0.5137(7) 0.4665(3) -0.2342(5) 0.0680(14) Uani 1 1 d . . . . .
H27A H 0.5498 0.4508 -0.3010 0.082 Uiso 1 1 calc R U . . .
H27B H 0.5950 0.4816 -0.1775 0.082 Uiso 1 1 calc R U . . .
C28 C 0.4142(7) 0.5465(3) -0.2539(5) 0.0673(13) Uani 1 1 d . . . . .
H28A H 0.4605 0.5981 -0.2847 0.081 Uiso 1 1 calc R U . . .
H28B H 0.3287 0.5294 -0.3055 0.081 Uiso 1 1 calc R U . . .

loop_
_atom_site_aniso_label
_atom_site_aniso_U_11
_atom_site_aniso_U_22
_atom_site_aniso_U_33
_atom_site_aniso_U_23
_atom_site_aniso_U_13
_atom_site_aniso_U_12
Si1 0.0452(9) 0.0391(9) 0.0377(7) 0.0019(6) -0.0030(6) -0.0008(7)
Si2 0.0432(6) 0.0281(6) 0.0453(9) 0.0006(6) -0.0008(6) -0.0052(5)
Si3 0.0430(6) 0.0502(8) 0.0437(9) 0.0134(7) 0.0006(7) -0.0012(6)
F1 0.086(2) 0.065(2) 0.057(2) -0.0165(19) 0.0145(18) -0.0125(19)
F2 0.067(2) 0.0256(19) 0.075(3) 0.0055(15) -0.020(2) -0.0049(14)
F3 0.066(3) 0.043(3) 0.079(2) -0.0012(19) 0.015(2) -0.016(2)
F4 0.071(2) 0.0353(15) 0.083(2) -0.0097(16) -0.0121(18) 0.0096(15)
F5 0.058(2) 0.0589(18) 0.0766(19) 0.0066(15) 0.011(2) 0.014(2)
F6 0.067(2) 0.128(5) 0.164(6) 0.094(4) 0.050(3) 0.039(3)
F7 0.099(4) 0.072(2) 0.073(3) -0.011(2) -0.021(3) 0.006(2)
C1 0.053(3) 0.033(2) 0.045(2) -0.0023(17) -0.0009(19) -0.0067(19)
C2 0.046(2) 0.031(2) 0.046(2) -0.0003(17) -0.0012(18) -0.0044(17)
C3 0.052(3) 0.050(3) 0.042(3) 0.009(2) -0.001(3) -0.003(2)
C4 0.073(4) 0.039(3) 0.060(3) 0.000(3) 0.000(3) 0.013(3)
C5 0.054(3) 0.041(3) 0.045(2) 0.008(2) 0.000(2) -0.002(2)
C6 0.060(4) 0.057(4) 0.055(3) -0.002(3) 0.003(3) 0.000(3)
C7 0.069(4) 0.075(5) 0.063(3) 0.008(3) 0.015(3) 0.007(3)
C8 0.048(4) 0.085(5) 0.082(4) 0.037(4) 0.013(3) 0.000(3)
C9 0.056(4) 0.059(4) 0.084(4) 0.015(3) 0.001(3) -0.020(3)
C10 0.055(3) 0.050(3) 0.057(3) 0.008(3) -0.001(2) -0.002(2)
C11 0.049(3) 0.044(3) 0.044(2) -0.009(2) -0.005(2) -0.006(2)
C12 0.055(4) 0.054(3) 0.069(3) 0.006(3) 0.012(3) 0.000(2)
C13 0.054(4) 0.060(4) 0.103(5) 0.023(3) 0.010(3) 0.001(3)
C14 0.061(3) 0.050(3) 0.071(4) -0.007(3) 0.005(3) 0.002(3)
C15 0.079(4) 0.058(4) 0.059(3) -0.005(3) 0.016(3) 0.007(3)
C16 0.070(4) 0.056(4) 0.058(3) 0.002(3) 0.009(3) 0.004(3)
Si1B 0.068(6) 0.036(5) 0.056(5) 0.003(3) 0.013(4) -0.008(4)
Si2B 0.0432(6) 0.0281(6) 0.0453(9) 0.0006(6) -0.0008(6) -0.0052(5)
Si3B 0.0430(6) 0.0502(8) 0.0437(9) 0.0134(7) 0.0006(7) -0.0012(6)
F1B 0.086(2) 0.065(2) 0.057(2) -0.0165(19) 0.0145(18) -0.0125(19)
F2B 0.067(2) 0.0256(19) 0.075(3) 0.0055(15) -0.020(2) -0.0049(14)
F3B 0.066(3) 0.043(3) 0.079(2) -0.0012(19) 0.015(2) -0.016(2)
F4B 0.071(2) 0.0353(15) 0.083(2) -0.0097(16) -0.0121(18) 0.0096(15)
F5B 0.058(2) 0.0589(18) 0.0766(19) 0.0066(15) 0.011(2) 0.014(2)
F6B 0.067(2) 0.128(5) 0.164(6) 0.094(4) 0.050(3) 0.039(3)
F7B 0.099(4) 0.072(2) 0.073(3) -0.011(2) -0.021(3) 0.006(2)
C1B 0.053(3) 0.033(2) 0.045(2) -0.0023(17) -0.0009(19) -0.0067(19)
C2B 0.046(2) 0.031(2) 0.046(2) -0.0003(17) -0.0012(18) -0.0044(17)
C3B 0.052(3) 0.050(3) 0.042(3) 0.009(2) -0.001(3) -0.003(2)
C4B 0.073(4) 0.039(3) 0.060(3) 0.000(3) 0.000(3) 0.013(3)
C5B 0.054(3) 0.041(3) 0.045(2) 0.008(2) 0.000(2) -0.002(2)
C6B 0.060(4) 0.057(4) 0.055(3) -0.002(3) 0.003(3) 0.000(3)
C7B 0.069(4) 0.075(5) 0.063(3) 0.008(3) 0.015(3) 0.007(3)
C8B 0.048(4) 0.085(5) 0.082(4) 0.037(4) 0.013(3) 0.000(3)
C9B 0.056(4) 0.059(4) 0.084(4) 0.015(3) 0.001(3) -0.020(3)
C10B 0.055(3) 0.050(3) 0.057(3) 0.008(3) -0.001(2) -0.002(2)
C11B 0.049(3) 0.044(3) 0.044(2) -0.009(2) -0.005(2) -0.006(2)
C12B 0.055(4) 0.054(3) 0.069(3) 0.006(3) 0.012(3) 0.000(2)
C13B 0.054(4) 0.060(4) 0.103(5) 0.023(3) 0.010(3) 0.001(3)
C14B 0.079(4) 0.058(4) 0.059(3) -0.005(3) 0.016(3) 0.007(3)
C15B 0.061(3) 0.050(3) 0.071(4) -0.007(3) 0.005(3) 0.002(3)
C16B 0.070(4) 0.056(4) 0.058(3) 0.002(3) 0.009(3) 0.004(3)
K1 0.0387(4) 0.0260(3) 0.0604(4) -0.0054(3) -0.0019(3) 0.0022(3)
O1 0.065(2) 0.0260(13) 0.0765(19) 0.0017(12) 0.0083(16) 0.0057(13)
O2 0.0513(17) 0.0337(14) 0.0684(18) -0.0075(12) 0.0013(14) 0.0064(12)
O3 0.0409(15) 0.0422(15) 0.0721(18) -0.0059(13) 0.0023(13) 0.0087(12)
O4 0.0431(15) 0.0334(13) 0.0640(16) 0.0018(12) 0.0045(12) 0.0018(11)
O5 0.0475(15) 0.0251(12) 0.0691(17) -0.0037(11) 0.0086(13) -0.0010(11)
O6 0.0608(18) 0.0289(13) 0.0761(19) -0.0007(13) 0.0224(15) 0.0000(13)
C17 0.073(3) 0.0291(19) 0.083(3) 0.0100(19) 0.012(3) 0.0078(19)
C18 0.064(3) 0.0256(18) 0.091(3) -0.0069(19) 0.004(2) 0.0056(18)
C19 0.064(3) 0.042(2) 0.073(3) -0.012(2) -0.001(2) 0.019(2)
C20 0.054(3) 0.052(3) 0.073(3) -0.005(2) 0.010(2) 0.022(2)
C21 0.046(2) 0.056(3) 0.067(3) -0.003(2) 0.0103(19) 0.004(2)
C22 0.051(2) 0.050(2) 0.066(2) 0.003(2) 0.0079(19) 0.001(2)
C23 0.050(2) 0.0275(17) 0.071(3) 0.0039(16) 0.0036(19) -0.0018(15)
C24 0.048(2) 0.0257(18) 0.075(3) -0.0032(16) 0.006(2) -0.0024(15)
C25 0.057(2) 0.0294(18) 0.075(3) -0.0039(17) 0.010(2) 0.0060(16)
C26 0.058(3) 0.037(2) 0.081(3) -0.007(2) 0.023(2) 0.0050(19)
C27 0.079(3) 0.037(2) 0.097(4) 0.001(2) 0.038(3) -0.005(2)
C28 0.089(4) 0.036(2) 0.084(3) 0.007(2) 0.033(3) -0.001(2)

loop_
_atom_type_symbol
_atom_type_description
_atom_type_scat_dispersion_real
_atom_type_scat_dispersion_imag
_atom_type_scat_source
C C 0.0181 0.0091 'International Tables Vol C Tables 4.2.6.8 and 6.1.1.4'
H H 0.0000 0.0000 'International Tables Vol C Tables 4.2.6.8 and 6.1.1.4'
F F 0.0727 0.0534 'International Tables Vol C Tables 4.2.6.8 and 6.1.1.4'
K K 0.3868 1.0657 'International Tables Vol C Tables 4.2.6.8 and 6.1.1.4'
O O 0.0492 0.0322 'International Tables Vol C Tables 4.2.6.8 and 6.1.1.4'
Si Si 0.2541 0.3302 'International Tables Vol C Tables 4.2.6.8 and 6.1.1.4'

loop_
_exptl_crystal_face_index_h
_exptl_crystal_face_index_k
_exptl_crystal_face_index_l
_exptl_crystal_face_perp_dist
0 0 -1 0.0180
0 1 0 0.1053
-4 5 0 0.0843
-4 -5 1 0.0844
5 -3 -1 0.0510
3 -2 -5 0.0315
-3 2 5 0.0315
0 0 1 0.0180

loop_
_geom_angle_atom_site_label_1
_geom_angle_atom_site_label_2
_geom_angle_atom_site_label_3
_geom_angle
_geom_angle_site_symmetry_1
_geom_angle_site_symmetry_3
C1 Si1 C3 106.7(3) . .
C1 Si1 C5 112.3(2) . .
C1 Si1 C11 110.6(2) . .
C5 Si1 C3 108.7(2) . .
C5 Si1 C11 108.9(2) . .
C11 Si1 C3 109.5(3) . .
F1 Si2 F2 86.4(2) . .
F1 Si2 F3 113.0(3) . .
F1 Si2 F4 89.7(2) . .
F1 Si2 C2 121.6(2) . .
F1 Si2 K1 70.24(16) . .
F2 Si2 C2 91.3(2) . .
F2 Si2 K1 46.51(15) . .
F3 Si2 F2 89.3(2) . .
F3 Si2 F4 90.8(2) . .
F3 Si2 C2 125.4(3) . .
F3 Si2 K1 59.9(2) . .
F4 Si2 F2 175.8(2) . .
F4 Si2 C2 92.12(19) . .
F4 Si2 K1 130.39(13) . .
C2 Si2 K1 137.26(16) . .
F5 Si3 C4 111.8(3) . .
F6 Si3 F5 108.1(3) . .
F6 Si3 C4 112.9(3) . .
F7 Si3 F5 108.4(3) . .
F7 Si3 F6 105.0(4) . .
F7 Si3 C4 110.3(3) . .
Si2 F1 K1 82.24(16) . .
Si2 F2 K1 105.22(19) . .
Si2 F3 K1 92.2(3) . .
Si3 F7 K1 152.0(3) . 1_656
Si1 C1 H1A 108.4 . .
Si1 C1 H1B 108.4 . .
H1A C1 H1B 107.5 . .
C2 C1 Si1 115.6(3) . .
C2 C1 H1A 108.4 . .
C2 C1 H1B 108.4 . .
Si2 C2 H2A 107.9 . .
Si2 C2 H2B 107.9 . .
C1 C2 Si2 117.6(3) . .
C1 C2 H2A 107.9 . .
C1 C2 H2B 107.9 . .
H2A C2 H2B 107.2 . .
Si1 C3 H3A 109.1 . .
Si1 C3 H3B 109.1 . .
H3A C3 H3B 107.8 . .
C4 C3 Si1 112.6(4) . .
C4 C3 H3A 109.1 . .
C4 C3 H3B 109.1 . .
Si3 C4 H4A 109.5 . .
Si3 C4 H4B 109.5 . .
C3 C4 Si3 110.6(4) . .
C3 C4 H4A 109.5 . .
C3 C4 H4B 109.5 . .
H4A C4 H4B 108.1 . .
C6 C5 Si1 121.3(2) . .
C6 C5 C10 120.0 . .
C10 C5 Si1 118.7(2) . .
C5 C6 H6 120.0 . .
C7 C6 C5 120.0 . .
C7 C6 H6 120.0 . .
C6 C7 H7 120.0 . .
C6 C7 C8 120.0 . .
C8 C7 H7 120.0 . .
C7 C8 H8 120.0 . .
C9 C8 C7 120.0 . .
C9 C8 H8 120.0 . .
C8 C9 H9 120.0 . .
C8 C9 C10 120.0 . .
C10 C9 H9 120.0 . .
C5 C10 H10 120.0 . .
C9 C10 C5 120.0 . .
C9 C10 H10 120.0 . .
C12 C11 Si1 120.1(2) . .
C12 C11 C16 120.0 . .
C16 C11 Si1 119.9(2) . .
C11 C12 H12 120.0 . .
C13 C12 C11 120.0 . .
C13 C12 H12 120.0 . .
C12 C13 H13 120.0 . .
C14 C13 C12 120.0 . .
C14 C13 H13 120.0 . .
C13 C14 H14 120.0 . .
C13 C14 C15 120.0 . .
C15 C14 H14 120.0 . .
C14 C15 H15 120.0 . .
C14 C15 C16 120.0 . .
C16 C15 H15 120.0 . .
C11 C16 H16 120.0 . .
C15 C16 C11 120.0 . .
C15 C16 H16 120.0 . .
C1B Si1B C3B 109.9(15) . .
C1B Si1B C5B 111.6(13) . .
C1B Si1B C11B 112.8(13) . .
C5B Si1B C3B 108.4(15) . .
C11B Si1B C3B 102.4(15) . .
C11B Si1B C5B 111.3(12) . .
F1B Si2B C2B 115.7(13) . .
F1B Si2B K1 78.4(9) . .
F2B Si2B F1B 89.2(14) . .
F2B Si2B C2B 93.7(13) . .
F2B Si2B K1 44.3(10) . .
F3B Si2B F1B 124.1(18) . .
F3B Si2B F2B 70.0(17) . .
F3B Si2B F4B 93.0(16) . .
F3B Si2B C2B 116.9(17) . .
F3B Si2B K1 50.1(16) . .
F4B Si2B F1B 103.1(14) . .
F4B Si2B F2B 162.8(14) . .
F4B Si2B C2B 91.7(11) . .
F4B Si2B K1 125.9(8) . .
C2B Si2B K1 137.2(8) . .
F5B Si3B F7B 96.1(17) . .
F5B Si3B C4B 144.2(18) . .
F6B Si3B F5B 85.1(17) . .
F6B Si3B F7B 119(2) . .
F6B Si3B C4B 98.7(18) . .
F7B Si3B C4B 112.4(19) . .
Si2B F2B K1 110.9(14) . .
Si2B F3B K1 105.7(18) . .
Si3B F7B K1 168(2) . 1_656
Si1B C1B H1BA 107.7 . .
Si1B C1B H1BB 107.7 . .
H1BA C1B H1BB 107.1 . .
C2B C1B Si1B 118.6(18) . .
C2B C1B H1BA 107.7 . .
C2B C1B H1BB 107.7 . .
Si2B C2B H2BA 109.8 . .
Si2B C2B H2BB 109.8 . .
C1B C2B Si2B 109.2(17) . .
C1B C2B H2BA 109.8 . .
C1B C2B H2BB 109.8 . .
H2BA C2B H2BB 108.3 . .
Si1B C3B H3BA 104.2 . .
Si1B C3B H3BB 104.2 . .
H3BA C3B H3BB 105.5 . .
C4B C3B Si1B 132(3) . .
C4B C3B H3BA 104.2 . .
C4B C3B H3BB 104.2 . .
Si3B C4B H4BA 101.2 . .
Si3B C4B H4BB 101.2 . .
C3B C4B Si3B 143(3) . .
C3B C4B H4BA 101.2 . .
C3B C4B H4BB 101.2 . .
H4BA C4B H4BB 104.5 . .
C6B C5B Si1B 116.6(14) . .
C6B C5B C10B 120.0 . .
C10B C5B Si1B 123.2(14) . .
C5B C6B H6B 120.0 . .
C5B C6B C7B 120.0 . .
C7B C6B H6B 120.0 . .
C6B C7B H7B 120.0 . .
C6B C7B C8B 120.0 . .
C8B C7B H7B 120.0 . .
C7B C8B H8B 120.0 . .
C7B C8B C9B 120.0 . .
C9B C8B H8B 120.0 . .
C8B C9B H9B 120.0 . .
C10B C9B C8B 120.0 . .
C10B C9B H9B 120.0 . .
C5B C10B H10B 120.0 . .
C9B C10B C5B 120.0 . .
C9B C10B H10B 120.0 . .
C12B C11B Si1B 110.9(14) . .
C12B C11B C16B 120.0 . .
C16B C11B Si1B 128.7(13) . .
C11B C12B H12B 120.0 . .
C13B C12B C11B 120.0 . .
C13B C12B H12B 120.0 . .
C12B C13B H13B 120.0 . .
C12B C13B C14B 120.0 . .
C14B C13B H13B 120.0 . .
C13B C14B H14B 120.0 . .
C15B C14B C13B 120.0 . .
C15B C14B H14B 120.0 . .
C14B C15B H15B 120.0 . .
C14B C15B C16B 120.0 . .
C16B C15B H15B 120.0 . .
C11B C16B H16B 120.0 . .
C15B C16B C11B 120.0 . .
C15B C16B H16B 120.0 . .
F2 K1 F3 48.65(12) . .
F2 K1 F7 157.64(17) . 1_454
F2 K1 O1 87.42(11) . .
F2 K1 O2 86.47(12) . .
F2 K1 O3 89.61(14) . .
F2 K1 O4 116.17(11) . .
F2 K1 O5 115.90(12) . .
F2 K1 O6 113.76(14) . .
F7 K1 F3 141.22(17) 1_454 .
F7 K1 O1 87.43(15) 1_454 .
F7 K1 O2 72.28(13) 1_454 .
F7 K1 O3 73.93(15) 1_454 .
F7 K1 O4 68.79(15) 1_454 .
F7 K1 O5 85.70(13) 1_454 .
F7 K1 O6 81.43(15) 1_454 .
F2B K1 F3B 37.7(8) . .
F2B K1 F7B 167.0(10) . 1_454
F2B K1 O1 97.8(5) . .
F2B K1 O2 89.5(6) . .
F2B K1 O3 82.2(7) . .
F2B K1 O4 105.6(5) . .
F2B K1 O5 112.9(6) . .
F2B K1 O6 122.0(7) . .
F3B K1 O4 70.8(6) . .
F7B K1 F3B 146.6(10) 1_454 .
F7B K1 O1 80.0(8) 1_454 .
F7B K1 O2 78.4(7) 1_454 .
F7B K1 O3 87.7(7) 1_454 .
F7B K1 O4 75.9(8) 1_454 .
F7B K1 O5 79.2(7) 1_454 .
F7B K1 O6 67.7(7) 1_454 .
O1 K1 F3 131.33(12) . .
O1 K1 F3B 133.4(6) . .
O1 K1 O2 58.82(10) . .
O1 K1 O4 155.85(10) . .
O1 K1 O6 57.94(9) . .
O2 K1 F3 124.51(11) . .
O2 K1 F3B 116.9(6) . .
O2 K1 O4 114.58(9) . .
O3 K1 F3 85.42(11) . .
O3 K1 F3B 77.1(6) . .
O3 K1 O1 118.74(10) . .
O3 K1 O2 59.93(10) . .
O3 K1 O4 59.93(9) . .
O3 K1 O5 118.63(9) . .
O3 K1 O6 155.34(10) . .
O4 K1 F3 72.47(11) . .
O5 K1 F3 75.78(11) . .
O5 K1 F3B 82.4(6) . .
O5 K1 O1 117.30(10) . .
O5 K1 O2 157.56(9) . .
O5 K1 O4 58.72(8) . .
O5 K1 O6 59.40(9) . .
O6 K1 F3 115.52(11) . .
O6 K1 F3B 124.3(6) . .
O6 K1 O2 111.53(10) . .
O6 K1 O4 112.01(9) . .
C17 O1 K1 118.0(3) . .
C28 O1 K1 119.2(2) . .
C28 O1 C17 111.1(4) . .
C18 O2 K1 108.3(2) . .
C18 O2 C19 113.0(4) . .
C19 O2 K1 107.9(2) . .
C20 O3 K1 117.9(3) . .
C20 O3 C21 111.4(4) . .
C21 O3 K1 117.5(3) . .
C22 O4 K1 108.9(3) . .
C23 O4 K1 108.9(2) . .
C23 O4 C22 111.8(4) . .
C24 O5 K1 119.4(2) . .
C25 O5 K1 117.4(2) . .
C25 O5 C24 111.5(3) . .
C26 O6 K1 110.2(3) . .
C27 O6 K1 112.1(3) . .
C27 O6 C26 111.5(4) . .
O1 C17 H17A 110.0 . .
O1 C17 H17B 110.0 . .
O1 C17 C18 108.4(4) . .
H17A C17 H17B 108.4 . .
C18 C17 H17A 110.0 . .
C18 C17 H17B 110.0 . .
O2 C18 C17 109.2(4) . .
O2 C18 H18A 109.8 . .
O2 C18 H18B 109.8 . .
C17 C18 H18A 109.8 . .
C17 C18 H18B 109.8 . .
H18A C18 H18B 108.3 . .
O2 C19 H19A 109.8 . .
O2 C19 H19B 109.8 . .
O2 C19 C20 109.2(4) . .
H19A C19 H19B 108.3 . .
C20 C19 H19A 109.8 . .
C20 C19 H19B 109.8 . .
O3 C20 C19 108.5(4) . .
O3 C20 H20A 110.0 . .
O3 C20 H20B 110.0 . .
C19 C20 H20A 110.0 . .
C19 C20 H20B 110.0 . .
H20A C20 H20B 108.4 . .
O3 C21 H21A 109.9 . .
O3 C21 H21B 109.9 . .
O3 C21 C22 108.9(4) . .
H21A C21 H21B 108.3 . .
C22 C21 H21A 109.9 . .
C22 C21 H21B 109.9 . .
O4 C22 C21 109.0(4) . .
O4 C22 H22A 109.9 . .
O4 C22 H22B 109.9 . .
C21 C22 H22A 109.9 . .
C21 C22 H22B 109.9 . .
H22A C22 H22B 108.3 . .
O4 C23 H23A 110.0 . .
O4 C23 H23B 110.0 . .
O4 C23 C24 108.5(4) . .
H23A C23 H23B 108.4 . .
C24 C23 H23A 110.0 . .
C24 C23 H23B 110.0 . .
O5 C24 C23 109.0(3) . .
O5 C24 H24A 109.9 . .
O5 C24 H24B 109.9 . .
C23 C24 H24A 109.9 . .
C23 C24 H24B 109.9 . .
H24A C24 H24B 108.3 . .
O5 C25 H25A 109.8 . .
O5 C25 H25B 109.8 . .
O5 C25 C26 109.2(4) . .
H25A C25 H25B 108.3 . .
C26 C25 H25A 109.8 . .
C26 C25 H25B 109.8 . .
O6 C26 C25 108.4(4) . .
O6 C26 H26A 110.0 . .
O6 C26 H26B 110.0 . .
C25 C26 H26A 110.0 . .
C25 C26 H26B 110.0 . .
H26A C26 H26B 108.4 . .
O6 C27 H27A 110.2 . .
O6 C27 H27B 110.2 . .
O6 C27 C28 107.6(4) . .
H27A C27 H27B 108.5 . .
C28 C27 H27A 110.2 . .
C28 C27 H27B 110.2 . .
O1 C28 C27 108.0(5) . .
O1 C28 H28A 110.1 . .
O1 C28 H28B 110.1 . .
C27 C28 H28A 110.1 . .
C27 C28 H28B 110.1 . .
H28A C28 H28B 108.4 . .

loop_
_geom_bond_atom_site_label_1
_geom_bond_atom_site_label_2
_geom_bond_distance
_geom_bond_site_symmetry_2
Si1 C1 1.878(5) .
Si1 C3 1.895(6) .
Si1 C5 1.879(4) .
Si1 C11 1.894(3) .
Si2 F1 1.620(4) .
Si2 F2 1.705(4) .
Si2 F3 1.625(5) .
Si2 F4 1.670(4) .
Si2 C2 1.889(5) .
Si2 K1 3.4724(16) .
Si3 F5 1.568(4) .
Si3 F6 1.539(5) .
Si3 F7 1.536(5) .
Si3 C4 1.830(7) .
F1 K1 3.298(4) .
F2 K1 2.611(4) .
F3 K1 3.006(7) .
F7 K1 2.677(5) 1_656
C1 H1A 0.9900 .
C1 H1B 0.9900 .
C1 C2 1.526(6) .
C2 H2A 0.9900 .
C2 H2B 0.9900 .
C3 H3A 0.9900 .
C3 H3B 0.9900 .
C3 C4 1.534(8) .
C4 H4A 0.9900 .
C4 H4B 0.9900 .
C5 C6 1.3900 .
C5 C10 1.3900 .
C6 H6 0.9500 .
C6 C7 1.3900 .
C7 H7 0.9500 .
C7 C8 1.3900 .
C8 H8 0.9500 .
C8 C9 1.3900 .
C9 H9 0.9500 .
C9 C10 1.3900 .
C10 H10 0.9500 .
C11 C12 1.3900 .
C11 C16 1.3900 .
C12 H12 0.9500 .
C12 C13 1.3900 .
C13 H13 0.9500 .
C13 C14 1.3900 .
C14 H14 0.9500 .
C14 C15 1.3900 .
C15 H15 0.9500 .
C15 C16 1.3900 .
C16 H16 0.9500 .
Si1B C1B 1.86(2) .
Si1B C3B 1.92(4) .
Si1B C5B 1.86(2) .
Si1B C11B 1.86(2) .
Si2B F1B 1.64(2) .
Si2B F2B 1.63(3) .
Si2B F3B 1.55(3) .
Si2B F4B 1.60(2) .
Si2B C2B 1.91(2) .
Si2B K1 3.640(9) .
Si3B F5B 1.61(3) .
Si3B F6B 1.56(3) .
Si3B F7B 1.63(3) .
Si3B C4B 1.70(3) .
F2B K1 2.72(3) .
F3B K1 2.90(4) .
F7B K1 2.73(3) 1_656
C1B H1BA 0.9900 .
C1B H1BB 0.9900 .
C1B C2B 1.54(4) .
C2B H2BA 0.9900 .
C2B H2BB 0.9900 .
C3B H3BA 0.9900 .
C3B H3BB 0.9900 .
C3B C4B 1.20(5) .
C4B H4BA 0.9900 .
C4B H4BB 0.9900 .
C5B C6B 1.3900 .
C5B C10B 1.3900 .
C6B H6B 0.9500 .
C6B C7B 1.3900 .
C7B H7B 0.9500 .
C7B C8B 1.3900 .
C8B H8B 0.9500 .
C8B C9B 1.3900 .
C9B H9B 0.9500 .
C9B C10B 1.3900 .
C10B H10B 0.9500 .
C11B C12B 1.3900 .
C11B C16B 1.3900 .
C12B H12B 0.9500 .
C12B C13B 1.3900 .
C13B H13B 0.9500 .
C13B C14B 1.3900 .
C14B H14B 0.9500 .
C14B C15B 1.3900 .
C15B H15B 0.9500 .
C15B C16B 1.3900 .
C16B H16B 0.9500 .
K1 F7 2.677(5) 1_454
K1 F7B 2.73(3) 1_454
K1 O1 2.851(3) .
K1 O2 2.896(3) .
K1 O3 2.802(3) .
K1 O4 2.906(3) .
K1 O5 2.827(3) .
K1 O6 2.886(3) .
O1 C17 1.430(5) .
O1 C28 1.393(7) .
O2 C18 1.419(6) .
O2 C19 1.425(7) .
O3 C20 1.427(5) .
O3 C21 1.429(6) .
O4 C22 1.425(6) .
O4 C23 1.422(5) .
O5 C24 1.428(5) .
O5 C25 1.414(6) .
O6 C26 1.421(6) .
O6 C27 1.420(6) .
C17 H17A 0.9900 .
C17 H17B 0.9900 .
C17 C18 1.480(8) .
C18 H18A 0.9900 .
C18 H18B 0.9900 .
C19 H19A 0.9900 .
C19 H19B 0.9900 .
C19 C20 1.494(8) .
C20 H20A 0.9900 .
C20 H20B 0.9900 .
C21 H21A 0.9900 .
C21 H21B 0.9900 .
C21 C22 1.494(7) .
C22 H22A 0.9900 .
C22 H22B 0.9900 .
C23 H23A 0.9900 .
C23 H23B 0.9900 .
C23 C24 1.497(7) .
C24 H24A 0.9900 .
C24 H24B 0.9900 .
C25 H25A 0.9900 .
C25 H25B 0.9900 .
C25 C26 1.498(7) .
C26 H26A 0.9900 .
C26 H26B 0.9900 .
C27 H27A 0.9900 .
C27 H27B 0.9900 .
C27 C28 1.509(8) .
C28 H28A 0.9900 .
C28 H28B 0.9900 .

loop_
_geom_torsion_atom_site_label_1
_geom_torsion_atom_site_label_2
_geom_torsion_atom_site_label_3
_geom_torsion_atom_site_label_4
_geom_torsion
_geom_torsion_site_symmetry_4
Si1 C1 C2 Si2 172.1(3) .
Si1 C3 C4 Si3 -177.2(3) .
Si1 C5 C6 C7 -178.7(3) .
Si1 C5 C10 C9 178.7(3) .
Si1 C11 C12 C13 -179.8(3) .
Si1 C11 C16 C15 179.8(3) .
F1 Si2 F2 K1 65.9(2) .
F1 Si2 F3 K1 -47.9(2) .
F1 Si2 C2 C1 -126.9(4) .
F2 Si2 F1 K1 -44.74(15) .
F2 Si2 F3 K1 37.92(19) .
F2 Si2 C2 C1 146.5(4) .
F3 Si2 F1 K1 43.0(2) .
F3 Si2 F2 K1 -47.1(3) .
F3 Si2 C2 C1 56.4(5) .
F4 Si2 F1 K1 133.68(15) .
F4 Si2 F3 K1 -137.85(17) .
F4 Si2 C2 C1 -36.0(4) .
F5 Si3 F7 K1 15.9(8) 1_656
F5 Si3 C4 C3 179.0(4) .
F6 Si3 F7 K1 131.2(7) 1_656
F6 Si3 C4 C3 56.8(6) .
F7 Si3 C4 C3 -60.3(6) .
C1 Si1 C3 C4 54.0(5) .
C1 Si1 C5 C6 -18.1(3) .
C1 Si1 C5 C10 163.2(2) .
C1 Si1 C11 C12 -85.0(3) .
C1 Si1 C11 C16 95.1(3) .
C2 Si2 F1 K1 -134.0(2) .
C2 Si2 F2 K1 -172.5(2) .
C2 Si2 F3 K1 129.0(2) .
C3 Si1 C1 C2 168.8(4) .
C3 Si1 C5 C6 99.8(3) .
C3 Si1 C5 C10 -78.9(3) .
C3 Si1 C11 C12 157.6(3) .
C3 Si1 C11 C16 -22.2(3) .
C4 Si3 F7 K1 -106.9(8) 1_656
C5 Si1 C1 C2 -72.2(4) .
C5 Si1 C3 C4 -67.4(5) .
C5 Si1 C11 C12 38.9(3) .
C5 Si1 C11 C16 -141.0(3) .
C5 C6 C7 C8 0.0 .
C6 C5 C10 C9 0.0 .
C6 C7 C8 C9 0.0 .
C7 C8 C9 C10 0.0 .
C8 C9 C10 C5 0.0 .
C10 C5 C6 C7 0.0 .
C11 Si1 C1 C2 49.7(4) .
C11 Si1 C3 C4 173.7(4) .
C11 Si1 C5 C6 -140.9(2) .
C11 Si1 C5 C10 40.3(3) .
C11 C12 C13 C14 0.0 .
C12 C11 C16 C15 0.0 .
C12 C13 C14 C15 0.0 .
C13 C14 C15 C16 0.0 .
C14 C15 C16 C11 0.0 .
C16 C11 C12 C13 0.0 .
Si1B C1B C2B Si2B -175.2(13) .
Si1B C3B C4B Si3B 160(3) .
Si1B C5B C6B C7B 175.2(17) .
Si1B C5B C10B C9B -174.9(18) .
Si1B C11B C12B C13B 174.1(17) .
Si1B C11B C16B C15B -173(2) .
F1B Si2B F2B K1 74.1(13) .
F1B Si2B F3B K1 -28(2) .
F2B Si2B F3B K1 46.6(14) .
F3B Si2B F2B K1 -52.9(17) .
F4B Si2B F2B K1 -62(5) .
F4B Si2B F3B K1 -136.2(12) .
F5B Si3B F7B K1 -51(10) 1_656
F5B Si3B C4B C3B 160(5) .
F6B Si3B F7B K1 37(10) 1_656
F6B Si3B C4B C3B 67(6) .
F7B Si3B C4B C3B -59(6) .
C1B Si1B C5B C6B -21.0(17) .
C1B Si1B C5B C10B 154.1(15) .
C1B Si1B C11B C12B -83.2(16) .
C1B Si1B C11B C16B 90.2(19) .
C2B Si2B F2B K1 -170.2(13) .
C2B Si2B F3B K1 130.4(13) .
C3B Si1B C1B C2B 60(2) .
C3B Si1B C5B C6B 100.2(18) .
C3B Si1B C5B C10B -84.7(19) .
C3B Si1B C11B C12B 158.6(17) .
C3B Si1B C11B C16B -28(2) .
C4B Si3B F7B K1 151(9) 1_656
C5B Si1B C1B C2B -179.8(17) .
C5B Si1B C11B C12B 43.0(17) .
C5B Si1B C11B C16B -143.6(16) .
C5B C6B C7B C8B 0.0 .
C6B C5B C10B C9B 0.0 .
C6B C7B C8B C9B 0.0 .
C7B C8B C9B C10B 0.0 .
C8B C9B C10B C5B 0.0 .
C10B C5B C6B C7B 0.0 .
C11B Si1B C1B C2B -54(2) .
C11B Si1B C5B C6B -147.9(14) .
C11B Si1B C5B C10B 27.2(19) .
C11B C12B C13B C14B 0.0 .
C12B C11B C16B C15B 0.0 .
C12B C13B C14B C15B 0.0 .
C13B C14B C15B C16B 0.0 .
C14B C15B C16B C11B 0.0 .
C16B C11B C12B C13B 0.0 .
K1 Si2 C2 C1 138.5(3) .
K1 O1 C17 C18 34.8(5) .
K1 O1 C28 C27 -41.0(6) .
K1 O2 C18 C17 63.6(4) .
K1 O2 C19 C20 -60.5(4) .
K1 O3 C20 C19 -38.3(5) .
K1 O3 C21 C22 41.2(5) .
K1 O4 C22 C21 58.1(4) .
K1 O4 C23 C24 -62.2(3) .
K1 O5 C24 C23 -33.1(4) .
K1 O5 C25 C26 40.3(4) .
K1 O6 C26 C25 58.4(4) .
K1 O6 C27 C28 -58.3(5) .
O1 C17 C18 O2 -67.1(5) .
O2 C19 C20 O3 67.9(5) .
O3 C21 C22 O4 -68.0(5) .
O4 C23 C24 O5 64.5(4) .
O5 C25 C26 O6 -67.1(5) .
O6 C27 C28 O1 65.8(6) .
C17 O1 C28 C27 176.5(4) .
C18 O2 C19 C20 179.8(4) .
C19 O2 C18 C17 -177.0(4) .
C20 O3 C21 C22 -178.4(4) .
C21 O3 C20 C19 -178.5(4) .
C22 O4 C23 C24 177.5(4) .
C23 O4 C22 C21 178.5(4) .
C24 O5 C25 C26 -176.7(4) .
C25 O5 C24 C23 -175.3(4) .
C26 O6 C27 C28 177.7(5) .
C27 O6 C26 C25 -176.5(4) .
C28 O1 C17 C18 177.9(4) .

loop_
_exptl_oxdiff_crystal_face_indexfrac_h
_exptl_oxdiff_crystal_face_indexfrac_k
_exptl_oxdiff_crystal_face_indexfrac_l
_exptl_oxdiff_crystal_face_x
_exptl_oxdiff_crystal_face_y
_exptl_oxdiff_crystal_face_z
-0.0010 0.0030 -0.9995 -0.1101 0.0572 -0.0071
0.0007 0.9994 0.0017 -0.0398 -0.0830 -0.0505
-3.9978 5.0044 0.0120 -0.1263 -0.1049 -0.8189
-4.0036 -4.9925 0.9949 0.3817 0.6677 -0.3067
4.9985 -3.0045 -1.0091 -0.0815 -0.0814 0.8523
2.9947 -1.9894 -5.0038 -0.5252 0.2193 0.4901
-2.9947 1.9894 5.0038 0.5252 -0.2193 -0.4901
0.0010 -0.0030 0.9995 0.1101 -0.0572 0.0071
